data_7242749
loop_
_publ_author_name
'Ruiz, Andr\'es Castro'
'Damodaran, Krishna K.'
'Suman, Sigridur G.'

_publ_section_title
;
 Towards a selective synthetic route for cobalt amino acid complexes and
 their application in ring opening polymerization of rac-lactide
;
_journal_issue 27
_journal_name_full 'RSC Advances'
_journal_page_first 16326
_journal_page_last 16338
_journal_paper_doi 10.1039/D1RA02909F
_journal_volume 11
_journal_year 2021
_chemical_formula_sum 'C14 H16 Co N5 O7'
_chemical_formula_weight 425.25
_space_group_crystal_system orthorhombic
_space_group_IT_number 19
_space_group_name_Hall 'P 2ac 2ab'
_space_group_name_H-M_alt 'P 21 21 21'
_atom_sites_solution_hydrogens geom
_audit_creation_method SHELXL-2014/7
_audit_update_record
;
2021-02-01 deposited with the CCDC.	2021-04-19 downloaded from the CCDC.
;
_cell_angle_alpha 90
_cell_angle_beta 90
_cell_angle_gamma 90
_cell_formula_units_Z 4
_cell_length_a 10.4922(7)
_cell_length_b 10.5900(7)
_cell_length_c 15.1072(10)
_cell_measurement_reflns_used 9990
_cell_measurement_temperature 295(2)
_cell_measurement_theta_max 34.294
_cell_measurement_theta_min 3.047
_cell_volume 1678.60(19)
_computing_cell_refinement 'SAINT V8.35A (?, 2016)'
_computing_data_collection 'SAINT V8.35A (?, 2016)'
_computing_data_reduction 'SAINT V8.35A (?, 2016)'
_computing_molecular_graphics 'MERCURY CSD 3.8'
_computing_publication_material 'MERCURY CSD 3.8'
_computing_structure_refinement 'SHELXL-2017/1 (Sheldrick, 2017)'
_computing_structure_solution 'SHELXT 2014/5 (Sheldrick, 2014)'
_diffrn_ambient_temperature 295(2)
_diffrn_measured_fraction_theta_full 0.998
_diffrn_measured_fraction_theta_max 0.996
_diffrn_measurement_device_type 'Bruker APEX-II CCD'
_diffrn_measurement_method '\f and \w scans'
_diffrn_radiation_type MoK\a
_diffrn_radiation_wavelength 0.71073
_diffrn_reflns_av_R_equivalents 0.0468
_diffrn_reflns_av_unetI/netI 0.0253
_diffrn_reflns_Laue_measured_fraction_full 0.998
_diffrn_reflns_Laue_measured_fraction_max 0.996
_diffrn_reflns_limit_h_max 16
_diffrn_reflns_limit_h_min -16
_diffrn_reflns_limit_k_max 16
_diffrn_reflns_limit_k_min -16
_diffrn_reflns_limit_l_max 23
_diffrn_reflns_limit_l_min -23
_diffrn_reflns_number 59151
_diffrn_reflns_point_group_measured_fraction_full 0.999
_diffrn_reflns_point_group_measured_fraction_max 0.997
_diffrn_reflns_theta_full 25.242
_diffrn_reflns_theta_max 34.483
_diffrn_reflns_theta_min 3.048
_exptl_absorpt_coefficient_mu 1.074
_exptl_absorpt_correction_T_max 0.7468
_exptl_absorpt_correction_T_min 0.6010
_exptl_absorpt_correction_type multi-scan
_exptl_absorpt_process_details
'SADABS-2016/2 (Bruker,2016/2) was used for absorption correction. wR2(int) was 0.0725 before and 0.0496 after correction. The Ratio of minimum to maximum transmission is 0.8048. The \l/2 correction factor is Not present.'
_exptl_crystal_colour ORANGE
_exptl_crystal_density_diffrn 1.683
_exptl_crystal_description BLOCK
_exptl_crystal_F_000 872
_exptl_crystal_size_max 0.250
_exptl_crystal_size_mid 0.230
_exptl_crystal_size_min 0.180
_refine_diff_density_max 0.517
_refine_diff_density_min -0.458
_refine_diff_density_rms 0.050
_refine_ls_abs_structure_details
;
 Refined as an inversion twin.
;
_refine_ls_abs_structure_Flack 0.426(12)
_refine_ls_extinction_method none
_refine_ls_goodness_of_fit_ref 1.039
_refine_ls_hydrogen_treatment constr
_refine_ls_matrix_type full
_refine_ls_number_parameters 245
_refine_ls_number_reflns 7083
_refine_ls_number_restraints 0
_refine_ls_restrained_S_all 1.039
_refine_ls_R_factor_all 0.0400
_refine_ls_R_factor_gt 0.0308
_refine_ls_shift/su_max 0.001
_refine_ls_shift/su_mean 0.000
_refine_ls_structure_factor_coef Fsqd
_refine_ls_weighting_details 'w=1/[\s^2^(Fo^2^)+(0.0421P)^2^+0.1281P] where P=(Fo^2^+2Fc^2^)/3'
_refine_ls_weighting_scheme calc
_refine_ls_wR_factor_gt 0.0738
_refine_ls_wR_factor_ref 0.0776
_reflns_Friedel_coverage 0.793
_reflns_Friedel_fraction_full 1.000
_reflns_Friedel_fraction_max 0.998
_reflns_number_gt 6212
_reflns_number_total 7083
_reflns_threshold_expression 'I > 2\s(I)'
_cod_data_source_file d1ra02909f2.cif
_cod_data_source_block mo_SGS_ACR_163_0ma_a
_cod_database_code 7242749
_shelx_shelxl_version_number 2014/7
_shelx_space_group_comment
;
The symmetry employed for this shelxl refinement is uniquely defined
by the following loop, which should always be used as a source of
symmetry information in preference to the above space-group names.
They are only intended as comments.
;
_shelx_estimated_absorpt_t_min 0.775
_shelx_estimated_absorpt_t_max 0.830

loop_
_space_group_symop_operation_xyz
'x, y, z'
'-x+1/2, -y, z+1/2'
'-x, y+1/2, -z+1/2'
'x+1/2, -y+1/2, -z'

loop_
_atom_site_label
_atom_site_type_symbol
_atom_site_fract_x
_atom_site_fract_y
_atom_site_fract_z
_atom_site_U_iso_or_equiv
_atom_site_adp_type
_atom_site_occupancy
_atom_site_site_symmetry_order
_atom_site_calc_flag
_atom_site_refinement_flags_posn
_atom_site_refinement_flags_adp
_atom_site_refinement_flags_occupancy
_atom_site_disorder_assembly
_atom_site_disorder_group
N1 N 0.47560(16) 0.4806(2) 0.57403(10) 0.0294(3) Uani 1 1 d . . . . .
H1A H 0.5415 0.4300 0.5631 0.035 Uiso 1 1 calc R U . . .
H1B H 0.5049 0.5578 0.5851 0.035 Uiso 1 1 calc R U . . .
O1 O 0.23082(13) 0.50349(15) 0.55988(8) 0.0273(3) Uani 1 1 d . . . . .
Co1 Co 0.35977(2) 0.48327(2) 0.47340(2) 0.02381(6) Uani 1 1 d . . . . .
C1 C 0.4013(2) 0.4330(2) 0.65011(13) 0.0355(4) Uani 1 1 d . . . . .
H1C H 0.4354 0.4673 0.7047 0.043 Uiso 1 1 calc R U . . .
H1D H 0.4071 0.3417 0.6528 0.043 Uiso 1 1 calc R U . . .
O3 O 0.34238(15) 0.30615(13) 0.48159(10) 0.0323(3) Uani 1 1 d . . . . .
C3 C 0.2393(2) 0.2619(2) 0.44566(14) 0.0338(4) Uani 1 1 d . . . . .
N3 N 0.49729(17) 0.4691(2) 0.38942(10) 0.0332(4) Uani 1 1 d . . . . .
O2 O 0.18963(17) 0.47161(19) 0.70202(9) 0.0420(4) Uani 1 1 d . . . . .
C2 C 0.2639(2) 0.4724(2) 0.63943(11) 0.0295(4) Uani 1 1 d . . . . .
N2 N 0.22648(16) 0.4762(2) 0.38463(10) 0.0279(3) Uani 1 1 d . . . . .
H2A H 0.1731 0.5408 0.3915 0.034 Uiso 1 1 calc R U . . .
H2B H 0.2603 0.4806 0.3307 0.034 Uiso 1 1 calc R U . . .
O4 O 0.2075(2) 0.15126(18) 0.45098(15) 0.0553(5) Uani 1 1 d . . . . .
C4 C 0.1579(2) 0.3562(2) 0.39560(15) 0.0379(5) Uani 1 1 d . . . . .
H4A H 0.1364 0.3221 0.3379 0.045 Uiso 1 1 calc R U . . .
H4B H 0.0793 0.3708 0.4277 0.045 Uiso 1 1 calc R U . . .
N4 N 0.38276(18) 0.65991(17) 0.45497(10) 0.0311(4) Uani 1 1 d . . . . .
O6 O -0.0286(2) 0.5928(2) 0.34211(14) 0.0567(5) Uani 1 1 d . . . . .
C6 C 0.6550(3) 0.3597(4) 0.30636(17) 0.0575(8) Uani 1 1 d . . . . .
H6 H 0.6899 0.2837 0.2872 0.069 Uiso 1 1 calc R U . . .
O5 O 0.0819(3) 0.7546(3) 0.3769(2) 0.0818(9) Uani 1 1 d . . . . .
N5 N -0.0151(2) 0.7087(2) 0.34351(12) 0.0424(5) Uani 1 1 d . . . . .
C5 C 0.5512(3) 0.3612(3) 0.36179(15) 0.0435(6) Uani 1 1 d . . . . .
H5 H 0.5171 0.2848 0.3808 0.052 Uiso 1 1 calc R U . . .
O7 O -0.1008(2) 0.7791(2) 0.31480(15) 0.0600(6) Uani 1 1 d . . . . .
C7 C 0.7064(3) 0.4738(5) 0.27966(18) 0.0673(10) Uani 1 1 d . . . . .
H7 H 0.7771 0.4752 0.2425 0.081 Uiso 1 1 calc R U . . .
C9 C 0.5466(3) 0.5805(3) 0.36277(14) 0.0396(5) Uani 1 1 d . . . . .
C8 C 0.6528(3) 0.5850(4) 0.30815(18) 0.0598(9) Uani 1 1 d . . . . .
H8 H 0.6872 0.6622 0.2910 0.072 Uiso 1 1 calc R U . . .
C10 C 0.4792(2) 0.6898(2) 0.39877(14) 0.0371(5) Uani 1 1 d . . . . .
C12 C 0.4353(4) 0.9088(3) 0.41909(19) 0.0559(8) Uani 1 1 d . . . . .
H12 H 0.4541 0.9932 0.4081 0.067 Uiso 1 1 calc R U . . .
C13 C 0.3371(3) 0.8774(2) 0.47389(18) 0.0495(7) Uani 1 1 d . . . . .
H13 H 0.2872 0.9401 0.4996 0.059 Uiso 1 1 calc R U . . .
C14 C 0.3122(3) 0.7514(2) 0.49101(15) 0.0369(5) Uani 1 1 d . . . . .
H14 H 0.2450 0.7300 0.5283 0.044 Uiso 1 1 calc R U . . .
C11 C 0.5066(3) 0.8147(3) 0.38010(18) 0.0531(8) Uani 1 1 d . . . . .
H11 H 0.5726 0.8351 0.3416 0.064 Uiso 1 1 calc R U . . .

loop_
_atom_site_aniso_label
_atom_site_aniso_U_11
_atom_site_aniso_U_22
_atom_site_aniso_U_33
_atom_site_aniso_U_23
_atom_site_aniso_U_13
_atom_site_aniso_U_12
N1 0.0243(7) 0.0348(8) 0.0290(6) 0.0000(7) -0.0042(5) 0.0017(7)
O1 0.0271(6) 0.0315(8) 0.0233(5) 0.0042(5) -0.0009(4) 0.0042(5)
Co1 0.02404(10) 0.02542(10) 0.02197(9) 0.00184(8) -0.00195(9) -0.00125(9)
C1 0.0346(11) 0.0451(12) 0.0268(8) 0.0069(8) -0.0045(7) 0.0078(9)
O3 0.0322(8) 0.0269(6) 0.0380(7) 0.0008(5) -0.0036(6) 0.0000(5)
C3 0.0323(11) 0.0291(9) 0.0399(10) -0.0014(7) 0.0010(8) -0.0026(8)
N3 0.0270(8) 0.0471(12) 0.0254(7) -0.0007(7) -0.0011(6) -0.0019(8)
O2 0.0399(9) 0.0589(11) 0.0272(6) 0.0086(7) 0.0038(6) 0.0062(8)
C2 0.0307(9) 0.0322(9) 0.0255(7) 0.0043(7) -0.0021(6) 0.0029(8)
N2 0.0282(8) 0.0322(8) 0.0234(6) 0.0026(7) -0.0033(5) 0.0011(7)
O4 0.0472(11) 0.0299(8) 0.0888(15) 0.0018(9) -0.0084(10) -0.0099(8)
C4 0.0337(12) 0.0378(11) 0.0421(10) 0.0005(8) -0.0115(9) -0.0056(9)
N4 0.0353(10) 0.0299(8) 0.0281(7) 0.0049(5) -0.0074(6) -0.0061(7)
O6 0.0605(14) 0.0492(12) 0.0604(11) -0.0044(9) 0.0162(10) 0.0099(10)
C6 0.0406(16) 0.092(2) 0.0399(11) -0.0146(13) 0.0017(11) 0.0129(16)
O5 0.0504(15) 0.089(2) 0.106(2) -0.0291(17) -0.0249(15) 0.0036(13)
N5 0.0426(12) 0.0543(14) 0.0303(8) -0.0078(8) 0.0013(8) 0.0082(10)
C5 0.0403(13) 0.0549(16) 0.0353(10) -0.0052(10) 0.0001(10) 0.0078(12)
O7 0.0588(14) 0.0642(14) 0.0572(11) 0.0093(10) -0.0136(10) 0.0111(11)
C7 0.0396(14) 0.118(3) 0.0447(13) -0.0183(17) 0.0130(11) -0.0101(19)
C9 0.0342(12) 0.0563(15) 0.0283(9) 0.0008(9) -0.0010(8) -0.0166(11)
C8 0.0477(17) 0.087(2) 0.0445(12) -0.0050(13) 0.0119(12) -0.0291(17)
C10 0.0415(12) 0.0411(12) 0.0288(8) 0.0061(8) -0.0075(8) -0.0174(10)
C12 0.078(2) 0.0358(13) 0.0544(14) 0.0146(11) -0.0263(15) -0.0217(14)
C13 0.0668(19) 0.0273(10) 0.0543(12) 0.0008(10) -0.0246(14) -0.0003(10)
C14 0.0415(12) 0.0296(10) 0.0396(10) 0.0019(8) -0.0109(9) -0.0007(9)
C11 0.066(2) 0.0509(16) 0.0424(12) 0.0140(11) -0.0144(12) -0.0327(15)

loop_
_atom_type_symbol
_atom_type_description
_atom_type_scat_dispersion_real
_atom_type_scat_dispersion_imag
_atom_type_scat_source
C C 0.0033 0.0016 'International Tables Vol C Tables 4.2.6.8 and 6.1.1.4'
H H 0.0000 0.0000 'International Tables Vol C Tables 4.2.6.8 and 6.1.1.4'
Co Co 0.3494 0.9721 'International Tables Vol C Tables 4.2.6.8 and 6.1.1.4'
N N 0.0061 0.0033 'International Tables Vol C Tables 4.2.6.8 and 6.1.1.4'
O O 0.0106 0.0060 'International Tables Vol C Tables 4.2.6.8 and 6.1.1.4'

loop_
_geom_angle_atom_site_label_1
_geom_angle_atom_site_label_2
_geom_angle_atom_site_label_3
_geom_angle
_geom_angle_site_symmetry_1
_geom_angle_site_symmetry_3
_geom_angle_publ_flag
C1 N1 Co1 106.46(13) . . ?
C1 N1 H1A 110.4 . . ?
Co1 N1 H1A 110.4 . . ?
C1 N1 H1B 110.4 . . ?
Co1 N1 H1B 110.4 . . ?
H1A N1 H1B 108.6 . . ?
C2 O1 Co1 114.88(13) . . ?
O3 Co1 O1 89.89(7) . . ?
O3 Co1 N4 175.03(7) . . ?
O1 Co1 N4 94.60(7) . . ?
O3 Co1 N3 92.19(9) . . ?
O1 Co1 N3 176.65(8) . . ?
N4 Co1 N3 83.43(10) . . ?
O3 Co1 N2 86.40(8) . . ?
O1 Co1 N2 88.06(6) . . ?
N4 Co1 N2 91.62(8) . . ?
N3 Co1 N2 94.68(7) . . ?
O3 Co1 N1 89.69(8) . . ?
O1 Co1 N1 84.77(6) . . ?
N4 Co1 N1 92.84(8) . . ?
N3 Co1 N1 92.61(7) . . ?
N2 Co1 N1 171.84(7) . . ?
N1 C1 C2 109.06(16) . . ?
N1 C1 H1C 109.9 . . ?
C2 C1 H1C 109.9 . . ?
N1 C1 H1D 109.9 . . ?
C2 C1 H1D 109.9 . . ?
H1C C1 H1D 108.3 . . ?
C3 O3 Co1 114.32(14) . . ?
O4 C3 O3 123.1(2) . . ?
O4 C3 C4 120.8(2) . . ?
O3 C3 C4 116.09(19) . . ?
C5 N3 C9 119.3(2) . . ?
C5 N3 Co1 125.9(2) . . ?
C9 N3 Co1 114.54(19) . . ?
O2 C2 O1 123.25(19) . . ?
O2 C2 C1 121.53(16) . . ?
O1 C2 C1 115.19(17) . . ?
C4 N2 Co1 107.96(13) . . ?
C4 N2 H2A 110.1 . . ?
Co1 N2 H2A 110.1 . . ?
C4 N2 H2B 110.1 . . ?
Co1 N2 H2B 110.1 . . ?
H2A N2 H2B 108.4 . . ?
N2 C4 C3 110.53(18) . . ?
N2 C4 H4A 109.5 . . ?
C3 C4 H4A 109.5 . . ?
N2 C4 H4B 109.5 . . ?
C3 C4 H4B 109.5 . . ?
H4A C4 H4B 108.1 . . ?
C14 N4 C10 119.9(2) . . ?
C14 N4 Co1 125.59(16) . . ?
C10 N4 Co1 114.47(17) . . ?
C5 C6 C7 118.5(3) . . ?
C5 C6 H6 120.8 . . ?
C7 C6 H6 120.8 . . ?
O6 N5 O5 119.5(3) . . ?
O6 N5 O7 120.4(3) . . ?
O5 N5 O7 120.1(3) . . ?
N3 C5 C6 122.3(3) . . ?
N3 C5 H5 118.9 . . ?
C6 C5 H5 118.9 . . ?
C8 C7 C6 119.8(3) . . ?
C8 C7 H7 120.1 . . ?
C6 C7 H7 120.1 . . ?
N3 C9 C8 121.0(3) . . ?
N3 C9 C10 113.3(2) . . ?
C8 C9 C10 125.7(3) . . ?
C7 C8 C9 119.1(3) . . ?
C7 C8 H8 120.5 . . ?
C9 C8 H8 120.5 . . ?
N4 C10 C11 120.4(3) . . ?
N4 C10 C9 114.1(2) . . ?
C11 C10 C9 125.5(3) . . ?
C13 C12 C11 119.6(2) . . ?
C13 C12 H12 120.2 . . ?
C11 C12 H12 120.2 . . ?
C12 C13 C14 119.4(3) . . ?
C12 C13 H13 120.3 . . ?
C14 C13 H13 120.3 . . ?
N4 C14 C13 121.2(3) . . ?
N4 C14 H14 119.4 . . ?
C13 C14 H14 119.4 . . ?
C12 C11 C10 119.4(3) . . ?
C12 C11 H11 120.3 . . ?
C10 C11 H11 120.3 . . ?

loop_
_geom_bond_atom_site_label_1
_geom_bond_atom_site_label_2
_geom_bond_distance
_geom_bond_site_symmetry_2
_geom_bond_publ_flag
N1 C1 1.477(3) . ?
N1 Co1 1.9465(15) . ?
N1 H1A 0.8900 . ?
N1 H1B 0.8900 . ?
O1 C2 1.293(2) . ?
O1 Co1 1.8930(13) . ?
Co1 O3 1.8886(15) . ?
Co1 N4 1.9066(18) . ?
Co1 N3 1.9271(17) . ?
Co1 N2 1.9391(15) . ?
C1 C2 1.510(3) . ?
C1 H1C 0.9700 . ?
C1 H1D 0.9700 . ?
O3 C3 1.298(3) . ?
C3 O4 1.220(3) . ?
C3 C4 1.516(3) . ?
N3 C5 1.342(4) . ?
N3 C9 1.350(3) . ?
O2 C2 1.225(2) . ?
N2 C4 1.470(3) . ?
N2 H2A 0.8900 . ?
N2 H2B 0.8900 . ?
C4 H4A 0.9700 . ?
C4 H4B 0.9700 . ?
N4 C14 1.335(3) . ?
N4 C10 1.358(3) . ?
O6 N5 1.236(3) . ?
C6 C5 1.374(4) . ?
C6 C7 1.383(5) . ?
C6 H6 0.9300 . ?
O5 N5 1.236(3) . ?
N5 O7 1.246(3) . ?
C5 H5 0.9300 . ?
C7 C8 1.375(5) . ?
C7 H7 0.9300 . ?
C9 C8 1.387(4) . ?
C9 C10 1.461(4) . ?
C8 H8 0.9300 . ?
C10 C11 1.383(4) . ?
C12 C13 1.363(5) . ?
C12 C11 1.378(5) . ?
C12 H12 0.9300 . ?
C13 C14 1.384(3) . ?
C13 H13 0.9300 . ?
C14 H14 0.9300 . ?
C11 H11 0.9300 . ?
